data_7209668
loop_
_publ_author_name
'Huang, Fu-Ping'
'Yang, Zu-Mei'
'Yao, Peng-Fei'
'Yu, Qing'
'Tian, Jin-Lei'
'Bian, He-Dong'
'Yan, Shi-Ping'
'Liao, Dai-Zheng'
'Cheng, Peng'

_publ_section_title
;
 Coordination assemblies of the CdII--BDC/bpt mixed-ligand system:
 positional isomeric effect, structural diversification and luminescent
 properties
;
_journal_issue 14
_journal_name_full CrystEngComm
_journal_page_first 2657
_journal_paper_doi 10.1039/c3ce26905a
_journal_volume 15
_journal_year 2013
_chemical_formula_sum 'C20 H19 Cd N5 O7'
_chemical_formula_weight 553.80
_chemical_name_systematic
;
?
;
_space_group_IT_number 2
_symmetry_cell_setting triclinic
_symmetry_space_group_name_Hall '-P 1'
_symmetry_space_group_name_H-M 'P -1'
_atom_sites_solution_hydrogens geom
_atom_sites_solution_primary direct
_atom_sites_solution_secondary difmap
_audit_creation_method SHELXL-97
_cell_angle_alpha 75.481(4)
_cell_angle_beta 81.145(4)
_cell_angle_gamma 63.890(5)
_cell_formula_units_Z 2
_cell_length_a 9.5869(5)
_cell_length_b 9.7706(6)
_cell_length_c 13.3468(6)
_cell_measurement_temperature 293(2)
_cell_volume 1085.39(11)
_computing_structure_refinement 'SHELXL-97 (Sheldrick, 1997)'
_computing_structure_solution 'SHELXS-97 (Sheldrick, 1990)'
_diffrn_ambient_temperature 293(2)
_diffrn_measured_fraction_theta_full 0.998
_diffrn_measured_fraction_theta_max 0.998
_diffrn_radiation_monochromator graphite
_diffrn_radiation_source 'fine-focus sealed tube'
_diffrn_radiation_type MoK\a
_diffrn_radiation_wavelength 0.71073
_diffrn_reflns_av_R_equivalents 0.0330
_diffrn_reflns_av_sigmaI/netI 0.0412
_diffrn_reflns_limit_h_max 11
_diffrn_reflns_limit_h_min -11
_diffrn_reflns_limit_k_max 12
_diffrn_reflns_limit_k_min -12
_diffrn_reflns_limit_l_max 16
_diffrn_reflns_limit_l_min -16
_diffrn_reflns_number 10961
_diffrn_reflns_theta_full 26.00
_diffrn_reflns_theta_max 26.00
_diffrn_reflns_theta_min 2.91
_exptl_absorpt_coefficient_mu 1.059
_exptl_absorpt_correction_T_max 0.8834
_exptl_absorpt_correction_T_min 0.6530
_exptl_absorpt_correction_type multi-scan
_exptl_absorpt_process_details sadabs
_exptl_crystal_density_diffrn 1.695
_exptl_crystal_density_method 'not measured'
_exptl_crystal_description block
_exptl_crystal_F_000 556
_exptl_crystal_size_max 0.44
_exptl_crystal_size_mid 0.32
_exptl_crystal_size_min 0.12
_refine_diff_density_max 0.755
_refine_diff_density_min -0.449
_refine_diff_density_rms 0.076
_refine_ls_extinction_method none
_refine_ls_goodness_of_fit_ref 1.037
_refine_ls_hydrogen_treatment mixed
_refine_ls_matrix_type full
_refine_ls_number_parameters 316
_refine_ls_number_reflns 4257
_refine_ls_number_restraints 10
_refine_ls_restrained_S_all 1.037
_refine_ls_R_factor_all 0.0372
_refine_ls_R_factor_gt 0.0313
_refine_ls_shift/su_max 0.000
_refine_ls_shift/su_mean 0.000
_refine_ls_structure_factor_coef Fsqd
_refine_ls_weighting_details 'calc w=1/[\s^2^(Fo^2^)+(0.0376P)^2^+0.4912P] where P=(Fo^2^+2Fc^2^)/3'
_refine_ls_weighting_scheme calc
_refine_ls_wR_factor_gt 0.0763
_refine_ls_wR_factor_ref 0.0807
_reflns_number_gt 3798
_reflns_number_total 4257
_reflns_threshold_expression >2sigma(I)
_cod_data_source_file c3ce26905a.txt
_cod_data_source_block 4
_cod_original_cell_volume 1085.39(10)
_cod_original_sg_symbol_H-M P-1
_cod_database_code 7209668

loop_
_symmetry_equiv_pos_as_xyz
'x, y, z'
'-x, -y, -z'

loop_
_atom_site_label
_atom_site_type_symbol
_atom_site_fract_x
_atom_site_fract_y
_atom_site_fract_z
_atom_site_U_iso_or_equiv
_atom_site_adp_type
_atom_site_occupancy
_atom_site_symmetry_multiplicity
_atom_site_calc_flag
_atom_site_refinement_flags
Cd1 Cd -0.26790(2) 0.38306(2) 0.270487(17) 0.03219(9) Uani 1 1 d D
C1 C -0.0169(3) 0.1593(3) 0.1856(3) 0.0364(7) Uani 1 1 d .
C2 C 0.1177(3) 0.0473(4) 0.1313(3) 0.0390(8) Uani 1 1 d .
C3 C 0.2281(3) -0.0862(3) 0.1871(2) 0.0298(6) Uani 1 1 d .
H3 H 0.2166 -0.1080 0.2590 0.036 Uiso 1 1 calc R
C4 C 0.3551(4) -0.1879(4) 0.1381(2) 0.0381(7) Uani 1 1 d .
C5 C 0.4785(3) -0.3274(3) 0.1994(3) 0.0363(7) Uani 1 1 d .
C6 C 0.3686(5) -0.1565(5) 0.0311(3) 0.093(2) Uani 1 1 d .
H6 H 0.4525 -0.2248 -0.0029 0.232 Uiso 1 1 calc R
C7 C 0.2581(6) -0.0238(6) -0.0262(3) 0.125(3) Uani 1 1 d .
H7 H 0.2680 -0.0031 -0.0982 0.399 Uiso 1 1 calc R
C8 C 0.1325(5) 0.0781(5) 0.0250(3) 0.0867(18) Uani 1 1 d .
H8 H 0.0584 0.1673 -0.0130 0.217 Uiso 1 1 calc R
C9 C 0.0082(3) 0.4053(3) 0.3621(2) 0.0340(7) Uani 1 1 d .
H9 H 0.0073 0.3127 0.4020 0.041 Uiso 1 1 calc R
C10 C 0.1195(3) 0.4482(3) 0.3793(2) 0.0313(6) Uani 1 1 d .
C11 C 0.1200(4) 0.5869(4) 0.3203(3) 0.0492(9) Uani 1 1 d .
H11 H 0.1926 0.6210 0.3299 0.108 Uiso 1 1 calc R
C12 C 0.0102(5) 0.6726(4) 0.2470(3) 0.0588(11) Uani 1 1 d .
H12 H 0.0087 0.7655 0.2059 0.129 Uiso 1 1 calc R
C13 C -0.0968(4) 0.6212(4) 0.2346(3) 0.0471(9) Uani 1 1 d .
H13 H -0.1702 0.6807 0.1848 0.104 Uiso 1 1 calc R
C14 C 0.2320(3) 0.3496(3) 0.4599(2) 0.0307(6) Uani 1 1 d .
C15 C 0.3591(3) 0.1587(3) 0.5758(2) 0.0310(6) Uani 1 1 d .
C16 C 0.4203(3) 0.0094(3) 0.6488(2) 0.0302(6) Uani 1 1 d .
C17 C 0.3543(3) -0.0937(3) 0.6590(2) 0.0365(7) Uani 1 1 d .
H17 H 0.2698 -0.0640 0.6196 0.044 Uiso 1 1 calc R
C18 C 0.5259(3) -0.2756(4) 0.7791(2) 0.0376(7) Uani 1 1 d .
H18 H 0.5633 -0.3736 0.8225 0.045 Uiso 1 1 calc R
C19 C 0.5970(4) -0.1797(4) 0.7756(3) 0.0472(9) Uani 1 1 d .
H19 H 0.6796 -0.2112 0.8172 0.057 Uiso 1 1 calc R
C20 C 0.5444(4) -0.0359(4) 0.7095(3) 0.0439(8) Uani 1 1 d .
H20 H 0.5918 0.0304 0.7057 0.053 Uiso 1 1 calc R
N1 N -0.0991(3) 0.4888(3) 0.2915(2) 0.0367(6) Uani 1 1 d .
N2 N 0.2519(3) 0.2021(3) 0.5072(2) 0.0336(6) Uani 1 1 d .
N3 N 0.3996(3) 0.2760(3) 0.5681(2) 0.0350(6) Uani 1 1 d .
H3A H 0.4672 0.2732 0.6050 0.042 Uiso 1 1 calc R
N4 N 0.3202(3) 0.3991(3) 0.4946(2) 0.0348(6) Uani 1 1 d .
N5 N 0.4043(3) -0.2333(3) 0.7221(2) 0.0360(6) Uani 1 1 d .
O1 O -0.0324(2) 0.1307(3) 0.28238(18) 0.0413(5) Uani 1 1 d .
O2 O -0.1104(3) 0.2809(3) 0.13090(18) 0.0550(7) Uani 1 1 d .
O3 O 0.4696(3) -0.3506(2) 0.29591(18) 0.0422(5) Uani 1 1 d .
O4 O 0.5868(3) -0.4187(3) 0.1498(2) 0.0599(8) Uani 1 1 d .
O5 O -0.2881(3) 0.3233(2) 0.44988(18) 0.0434(5) Uani 1 1 d D
O6 O 0.7933(10) 0.5362(8) 0.9616(5) 0.348(7) Uani 1 1 d D
O7 O 0.8225(4) 0.0263(3) 0.5602(2) 0.0659(8) Uani 1 1 d D
H5A H -0.242(5) 0.2335(17) 0.4850(18) 0.099 Uiso 1 1 d D
H5B H -0.302(6) 0.391(2) 0.4842(18) 0.099 Uiso 1 1 d D
H7A H 0.814(5) -0.046(4) 0.539(4) 0.099 Uiso 1 1 d D
H7B H 0.895(4) -0.017(5) 0.603(3) 0.099 Uiso 1 1 d D
H6A H 0.889(2) 0.504(5) 0.939(4) 0.099 Uiso 1 1 d D
H6B H 0.778(5) 0.616(4) 0.985(4) 0.099 Uiso 1 1 d D

loop_
_atom_site_aniso_label
_atom_site_aniso_U_11
_atom_site_aniso_U_22
_atom_site_aniso_U_33
_atom_site_aniso_U_23
_atom_site_aniso_U_13
_atom_site_aniso_U_12
Cd1 0.02809(13) 0.02333(13) 0.04001(15) -0.00258(10) -0.00784(9) -0.00633(9)
C1 0.0288(15) 0.0288(16) 0.045(2) -0.0076(14) -0.0077(13) -0.0045(13)
C2 0.0361(16) 0.0297(16) 0.0369(18) -0.0032(14) -0.0079(13) -0.0008(13)
C3 0.0306(14) 0.0265(15) 0.0293(15) -0.0029(12) -0.0084(12) -0.0085(12)
C4 0.0367(16) 0.0283(16) 0.0343(17) -0.0028(13) -0.0097(13) 0.0003(13)
C5 0.0290(15) 0.0253(15) 0.050(2) -0.0022(14) -0.0132(13) -0.0062(12)
C6 0.083(3) 0.076(3) 0.038(2) -0.012(2) -0.007(2) 0.042(3)
C7 0.110(4) 0.102(4) 0.036(2) 0.001(2) -0.004(2) 0.061(3)
C8 0.075(3) 0.070(3) 0.039(2) 0.001(2) -0.012(2) 0.034(2)
C9 0.0310(15) 0.0271(15) 0.0411(18) -0.0011(13) -0.0057(13) -0.0117(12)
C10 0.0326(15) 0.0279(15) 0.0333(16) -0.0072(13) 0.0009(12) -0.0130(12)
C11 0.053(2) 0.047(2) 0.053(2) 0.0066(17) -0.0126(17) -0.0324(17)
C12 0.067(2) 0.047(2) 0.065(3) 0.0183(19) -0.022(2) -0.036(2)
C13 0.0485(19) 0.0402(19) 0.051(2) 0.0082(16) -0.0159(16) -0.0219(16)
C14 0.0288(14) 0.0296(16) 0.0344(16) -0.0077(13) 0.0005(12) -0.0130(12)
C15 0.0293(14) 0.0324(16) 0.0347(16) -0.0103(13) -0.0012(12) -0.0143(12)
C16 0.0278(14) 0.0321(16) 0.0325(16) -0.0096(13) -0.0021(12) -0.0124(12)
C17 0.0354(15) 0.0336(17) 0.0409(18) -0.0038(14) -0.0130(13) -0.0134(13)
C18 0.0367(16) 0.0353(17) 0.0352(17) -0.0044(14) -0.0087(13) -0.0093(14)
C19 0.0400(18) 0.052(2) 0.049(2) -0.0032(17) -0.0206(15) -0.0165(16)
C20 0.0453(18) 0.045(2) 0.050(2) -0.0049(16) -0.0135(16) -0.0255(16)
N1 0.0303(12) 0.0322(14) 0.0432(16) -0.0025(12) -0.0055(11) -0.0108(11)
N2 0.0345(13) 0.0325(14) 0.0378(15) -0.0065(11) -0.0066(11) -0.0165(11)
N3 0.0331(13) 0.0370(14) 0.0404(15) -0.0092(12) -0.0059(11) -0.0178(11)
N4 0.0366(13) 0.0294(13) 0.0402(15) -0.0058(12) -0.0073(11) -0.0147(11)
N5 0.0371(13) 0.0302(14) 0.0393(15) -0.0028(12) -0.0097(11) -0.0128(11)
O1 0.0339(11) 0.0380(12) 0.0406(13) -0.0069(10) -0.0049(9) -0.0046(10)
O2 0.0464(13) 0.0369(13) 0.0469(15) -0.0041(11) -0.0090(11) 0.0133(11)
O3 0.0481(13) 0.0330(12) 0.0416(14) 0.0021(10) -0.0229(10) -0.0122(10)
O4 0.0432(13) 0.0399(14) 0.0573(16) -0.0014(12) -0.0069(12) 0.0145(11)
O5 0.0579(14) 0.0300(12) 0.0420(14) -0.0055(10) -0.0083(11) -0.0174(11)
O6 0.397(11) 0.209(7) 0.091(5) 0.027(4) 0.013(6) 0.147(7)
O7 0.092(2) 0.0449(16) 0.0592(18) 0.0000(13) -0.0320(15) -0.0241(15)

loop_
_atom_type_symbol
_atom_type_description
_atom_type_scat_dispersion_real
_atom_type_scat_dispersion_imag
_atom_type_scat_source
C C 0.0033 0.0016 'International Tables Vol C Tables 4.2.6.8 and 6.1.1.4'
H H 0.0000 0.0000 'International Tables Vol C Tables 4.2.6.8 and 6.1.1.4'
Cd Cd -0.8075 1.2024 'International Tables Vol C Tables 4.2.6.8 and 6.1.1.4'
N N 0.0061 0.0033 'International Tables Vol C Tables 4.2.6.8 and 6.1.1.4'
O O 0.0106 0.0060 'International Tables Vol C Tables 4.2.6.8 and 6.1.1.4'

loop_
_geom_angle_atom_site_label_1
_geom_angle_atom_site_label_2
_geom_angle_atom_site_label_3
_geom_angle
_geom_angle_site_symmetry_1
_geom_angle_site_symmetry_3
_geom_angle_publ_flag
O4 Cd1 O5 133.70(8) 1_465 . y
O4 Cd1 N5 94.91(10) 1_465 2_556 y
O5 Cd1 N5 85.45(9) . 2_556 y
O4 Cd1 O2 85.78(8) 1_465 . y
O5 Cd1 O2 140.50(8) . . y
N5 Cd1 O2 90.41(10) 2_556 . y
O4 Cd1 N1 97.63(10) 1_465 . y
O5 Cd1 N1 85.61(9) . . y
N5 Cd1 N1 167.46(8) 2_556 . y
O2 Cd1 N1 90.89(10) . . y
O4 Cd1 O1 139.59(8) 1_465 . y
O5 Cd1 O1 86.65(8) . . y
N5 Cd1 O1 84.86(8) 2_556 . y
O2 Cd1 O1 53.85(7) . . y
N1 Cd1 O1 85.84(8) . . y
O1 C1 O2 122.1(3) . . ?
O1 C1 C2 120.0(3) . . ?
O2 C1 C2 117.9(3) . . ?
C8 C2 C3 119.5(3) . . ?
C8 C2 C1 119.7(3) . . ?
C3 C2 C1 120.8(3) . . ?
C4 C3 C2 121.4(3) . . ?
C4 C3 H3 119.3 . . ?
C2 C3 H3 119.3 . . ?
C6 C4 C3 118.8(3) . . ?
C6 C4 C5 120.3(3) . . ?
C3 C4 C5 121.0(3) . . ?
O3 C5 O4 122.6(3) . . ?
O3 C5 C4 119.9(3) . . ?
O4 C5 C4 117.5(3) . . ?
C4 C6 C7 120.6(3) . . ?
C4 C6 H6 119.7 . . ?
C7 C6 H6 119.7 . . ?
C6 C7 C8 119.5(4) . . ?
C6 C7 H7 120.2 . . ?
C8 C7 H7 120.2 . . ?
C2 C8 C7 120.2(3) . . ?
C2 C8 H8 119.9 . . ?
C7 C8 H8 119.9 . . ?
N1 C9 C10 123.8(3) . . ?
N1 C9 H9 118.1 . . ?
C10 C9 H9 118.1 . . ?
C9 C10 C11 118.0(3) . . ?
C9 C10 C14 120.1(3) . . ?
C11 C10 C14 121.9(3) . . ?
C12 C11 C10 118.2(3) . . ?
C12 C11 H11 120.9 . . ?
C10 C11 H11 120.9 . . ?
C13 C12 C11 120.1(3) . . ?
C13 C12 H12 120.0 . . ?
C11 C12 H12 120.0 . . ?
N1 C13 C12 122.2(3) . . ?
N1 C13 H13 118.9 . . ?
C12 C13 H13 118.9 . . ?
N4 C14 N2 114.0(3) . . ?
N4 C14 C10 122.6(3) . . ?
N2 C14 C10 123.4(3) . . ?
N2 C15 N3 108.8(3) . . ?
N2 C15 C16 125.9(3) . . ?
N3 C15 C16 125.3(3) . . ?
C17 C16 C20 117.3(3) . . ?
C17 C16 C15 119.7(3) . . ?
C20 C16 C15 123.0(3) . . ?
N5 C17 C16 123.8(3) . . ?
N5 C17 H17 118.1 . . ?
C16 C17 H17 118.1 . . ?
N5 C18 C19 122.4(3) . . ?
N5 C18 H18 118.8 . . ?
C19 C18 H18 118.8 . . ?
C18 C19 C20 119.0(3) . . ?
C18 C19 H19 120.5 . . ?
C20 C19 H19 120.5 . . ?
C19 C20 C16 119.6(3) . . ?
C19 C20 H20 120.2 . . ?
C16 C20 H20 120.2 . . ?
C13 N1 C9 117.7(3) . . ?
C13 N1 Cd1 125.0(2) . . ?
C9 N1 Cd1 117.23(19) . . ?
C15 N2 C14 103.6(2) . . ?
C15 N3 N4 110.9(2) . . ?
C15 N3 H3A 124.5 . . ?
N4 N3 H3A 124.5 . . ?
C14 N4 N3 102.7(2) . . ?
C17 N5 C18 117.9(3) . . ?
C17 N5 Cd1 117.27(19) . 2_556 ?
C18 N5 Cd1 124.8(2) . 2_556 ?
C1 O1 Cd1 88.58(17) . . ?
C1 O2 Cd1 95.5(2) . . ?
C5 O4 Cd1 105.5(2) . 1_645 ?
Cd1 O5 H5A 123.3(19) . . ?
Cd1 O5 H5B 120.0(18) . . ?
H5A O5 H5B 110(2) . . ?
H6A O6 H6B 103(2) . . ?
H7A O7 H7B 108(2) . . ?

loop_
_geom_bond_atom_site_label_1
_geom_bond_atom_site_label_2
_geom_bond_distance
_geom_bond_site_symmetry_2
_geom_bond_publ_flag
Cd1 O4 2.245(2) 1_465 y
Cd1 O5 2.317(2) . y
Cd1 N5 2.331(3) 2_556 y
Cd1 O2 2.342(2) . y
Cd1 N1 2.350(3) . y
Cd1 O1 2.493(2) . y
C1 O1 1.251(4) . ?
C1 O2 1.256(4) . ?
C1 C2 1.502(4) . ?
C2 C8 1.374(5) . ?
C2 C3 1.384(4) . ?
C3 C4 1.383(4) . ?
C3 H3 0.9300 . ?
C4 C6 1.382(5) . ?
C4 C5 1.499(4) . ?
C5 O3 1.247(4) . ?
C5 O4 1.257(4) . ?
C6 C7 1.390(5) . ?
C6 H6 0.9300 . ?
C7 C8 1.393(5) . ?
C7 H7 0.9300 . ?
C8 H8 0.9300 . ?
C9 N1 1.337(4) . ?
C9 C10 1.373(4) . ?
C9 H9 0.9300 . ?
C10 C11 1.389(4) . ?
C10 C14 1.473(4) . ?
C11 C12 1.377(5) . ?
C11 H11 0.9300 . ?
C12 C13 1.371(5) . ?
C12 H12 0.9300 . ?
C13 N1 1.334(4) . ?
C13 H13 0.9300 . ?
C14 N4 1.325(4) . ?
C14 N2 1.361(4) . ?
C15 N2 1.336(4) . ?
C15 N3 1.340(4) . ?
C15 C16 1.461(4) . ?
C16 C17 1.379(4) . ?
C16 C20 1.386(4) . ?
C17 N5 1.331(4) . ?
C17 H17 0.9300 . ?
C18 N5 1.341(4) . ?
C18 C19 1.369(5) . ?
C18 H18 0.9300 . ?
C19 C20 1.377(5) . ?
C19 H19 0.9300 . ?
C20 H20 0.9300 . ?
N3 N4 1.349(3) . ?
N3 H3A 0.8600 . ?
N5 Cd1 2.331(3) 2_556 ?
O4 Cd1 2.245(2) 1_645 ?
O5 H5A 0.837(10) . ?
O5 H5B 0.848(10) . ?
O6 H6A 0.859(10) . ?
O6 H6B 0.853(10) . ?
O7 H7A 0.859(10) . ?
O7 H7B 0.858(10) . ?

loop_
_geom_torsion_atom_site_label_1
_geom_torsion_atom_site_label_2
_geom_torsion_atom_site_label_3
_geom_torsion_atom_site_label_4
_geom_torsion
_geom_torsion_site_symmetry_1
_geom_torsion_site_symmetry_4
O1 C1 C2 C8 178.8(4) . .
O2 C1 C2 C8 -1.8(6) . .
O1 C1 C2 C3 -1.7(5) . .
O2 C1 C2 C3 177.7(3) . .
C8 C2 C3 C4 1.4(6) . .
C1 C2 C3 C4 -178.1(3) . .
C2 C3 C4 C6 -1.8(6) . .
C2 C3 C4 C5 176.5(3) . .
C6 C4 C5 O3 176.2(4) . .
C3 C4 C5 O3 -2.1(5) . .
C6 C4 C5 O4 -4.9(6) . .
C3 C4 C5 O4 176.8(3) . .
C3 C4 C6 C7 1.1(8) . .
C5 C4 C6 C7 -177.2(5) . .
C4 C6 C7 C8 -0.2(11) . .
C3 C2 C8 C7 -0.4(8) . .
C1 C2 C8 C7 179.1(5) . .
C6 C7 C8 C2 -0.2(11) . .
N1 C9 C10 C11 0.4(5) . .
N1 C9 C10 C14 179.2(3) . .
C9 C10 C11 C12 -0.8(5) . .
C14 C10 C11 C12 -179.6(3) . .
C10 C11 C12 C13 0.6(6) . .
C11 C12 C13 N1 -0.1(7) . .
C9 C10 C14 N4 -165.8(3) . .
C11 C10 C14 N4 13.0(5) . .
C9 C10 C14 N2 12.4(4) . .
C11 C10 C14 N2 -168.8(3) . .
N2 C15 C16 C17 -7.6(5) . .
N3 C15 C16 C17 171.1(3) . .
N2 C15 C16 C20 172.1(3) . .
N3 C15 C16 C20 -9.1(5) . .
C20 C16 C17 N5 -1.0(5) . .
C15 C16 C17 N5 178.7(3) . .
N5 C18 C19 C20 -1.5(5) . .
C18 C19 C20 C16 0.5(5) . .
C17 C16 C20 C19 0.7(5) . .
C15 C16 C20 C19 -179.1(3) . .
C12 C13 N1 C9 -0.3(5) . .
C12 C13 N1 Cd1 -176.5(3) . .
C10 C9 N1 C13 0.1(5) . .
C10 C9 N1 Cd1 176.6(2) . .
O4 Cd1 N1 C13 -5.7(3) 1_465 .
O5 Cd1 N1 C13 -139.2(3) . .
N5 Cd1 N1 C13 176.1(4) 2_556 .
O2 Cd1 N1 C13 80.1(3) . .
O1 Cd1 N1 C13 133.8(3) . .
O4 Cd1 N1 C9 178.1(2) 1_465 .
O5 Cd1 N1 C9 44.6(2) . .
N5 Cd1 N1 C9 -0.1(5) 2_556 .
O2 Cd1 N1 C9 -96.0(2) . .
O1 Cd1 N1 C9 -42.4(2) . .
N3 C15 N2 C14 -0.3(3) . .
C16 C15 N2 C14 178.7(3) . .
N4 C14 N2 C15 0.3(3) . .
C10 C14 N2 C15 -178.1(3) . .
N2 C15 N3 N4 0.1(3) . .
C16 C15 N3 N4 -178.8(3) . .
N2 C14 N4 N3 -0.2(3) . .
C10 C14 N4 N3 178.1(3) . .
C15 N3 N4 C14 0.1(3) . .
C16 C17 N5 C18 0.1(5) . .
C16 C17 N5 Cd1 178.1(2) . 2_556
C19 C18 N5 C17 1.2(5) . .
C19 C18 N5 Cd1 -176.6(2) . 2_556
O2 C1 O1 Cd1 -0.8(3) . .
C2 C1 O1 Cd1 178.6(3) . .
O4 Cd1 O1 C1 3.2(3) 1_465 .
O5 Cd1 O1 C1 -179.5(2) . .
N5 Cd1 O1 C1 94.7(2) 2_556 .
O2 Cd1 O1 C1 0.45(19) . .
N1 Cd1 O1 C1 -93.7(2) . .
O1 C1 O2 Cd1 0.8(4) . .
C2 C1 O2 Cd1 -178.6(3) . .
O4 Cd1 O2 C1 -178.7(2) 1_465 .
O5 Cd1 O2 C1 -0.4(3) . .
N5 Cd1 O2 C1 -83.8(2) 2_556 .
N1 Cd1 O2 C1 83.7(2) . .
O1 Cd1 O2 C1 -0.45(19) . .
O3 C5 O4 Cd1 3.1(4) . 1_645
C4 C5 O4 Cd1 -175.8(2) . 1_645
